data_7054240
loop_
_publ_author_name
'Juncal, Luciana C.'
'Tob\'on, Yeny A.'
'Piro, Oscar E.'
'Della V\'edova, Carlos O.'
'Romano, Rosana M.'

_publ_section_title
;
 Structural, spectroscopic and theoretical studies on dixanthogens:
 (ROC(S)S)2, with R = n-propyl and isopropyl
;
_journal_issue 8
_journal_name_full 'New Journal of Chemistry'
_journal_page_first 3708
_journal_paper_doi 10.1039/C4NJ00708E
_journal_volume 38
_journal_year 2014
_chemical_formula_sum 'C8 H14 O2 S4'
_chemical_formula_weight 270.43
_chemical_name_systematic
; 
Bis[isopropoxy(thiocarbonyl)]disulfane 
;
_space_group_IT_number 14
_symmetry_cell_setting monoclinic
_symmetry_space_group_name_Hall '-P 2ybc'
_symmetry_space_group_name_H-M 'P 1 21/c 1'
_atom_sites_solution_hydrogens geom
_atom_sites_solution_primary direct
_atom_sites_solution_secondary difmap
_audit_creation_method SHELXL-97
_cell_angle_alpha 90.00
_cell_angle_beta 112.65(1)
_cell_angle_gamma 90.00
_cell_formula_units_Z 4
_cell_length_a 9.735(1)
_cell_length_b 12.588(3)
_cell_length_c 12.131(2)
_cell_measurement_reflns_used 25
_cell_measurement_temperature 296(2)
_cell_measurement_theta_max 87.14
_cell_measurement_theta_min 18.45
_cell_volume 1371.9(4)
_computing_cell_refinement 'CAD4 Express (Enraf Nonius, 1994)'
_computing_data_collection 'CAD4 Express (Enraf Nonius, 1994)'
_computing_data_reduction 'XCAD4 (Harms & Wocadlo, 1995)'
_computing_molecular_graphics 'ORTEP (Johnson, 1976)'
_computing_publication_material 'SHELXL-97 (Sheldrick, 1997)'
_computing_structure_refinement 'SHELXL-97 (Sheldrick, 1997)'
_computing_structure_solution 'SHELXS-97 (Sheldrick, 1997)'
_diffrn_ambient_temperature 296(2)
_diffrn_measured_fraction_theta_full 0.964
_diffrn_measured_fraction_theta_max 0.964
_diffrn_measurement_device_type 'Enraf-Nonius CAD4'
_diffrn_measurement_method \w-2\q-scan
_diffrn_radiation_monochromator graphite
_diffrn_radiation_source 'fine-focus sealed tube'
_diffrn_radiation_type CuK\a
_diffrn_radiation_wavelength 1.54184
_diffrn_reflns_av_R_equivalents 0.0572
_diffrn_reflns_av_sigmaI/netI 0.0290
_diffrn_reflns_limit_h_max 0
_diffrn_reflns_limit_h_min -11
_diffrn_reflns_limit_k_max 15
_diffrn_reflns_limit_k_min -1
_diffrn_reflns_limit_l_max 14
_diffrn_reflns_limit_l_min -13
_diffrn_reflns_number 2798
_diffrn_reflns_theta_full 68.00
_diffrn_reflns_theta_max 68.00
_diffrn_reflns_theta_min 4.92
_diffrn_standards_decay_% negligible
_diffrn_standards_interval_time 30
_diffrn_standards_number 3
_exptl_absorpt_coefficient_mu 6.1900
_exptl_absorpt_correction_T_max 0.4126
_exptl_absorpt_correction_T_min 0.1587
_exptl_absorpt_correction_type gaussian
_exptl_absorpt_process_details
;
a grid of  8 x 8 x 8 = 512 sampling points was used
;
_exptl_crystal_colour yellow
_exptl_crystal_density_diffrn 1.309
_exptl_crystal_density_method 'not measured'
_exptl_crystal_description plate
_exptl_crystal_F_000 568
_exptl_crystal_size_max 0.36
_exptl_crystal_size_mid 0.24
_exptl_crystal_size_min 0.20
_refine_diff_density_max 0.769
_refine_diff_density_min -0.474
_refine_diff_density_rms 0.097
_refine_ls_extinction_method none
_refine_ls_goodness_of_fit_ref 1.065
_refine_ls_hydrogen_treatment constr
_refine_ls_matrix_type full
_refine_ls_number_parameters 131
_refine_ls_number_reflns 2408
_refine_ls_number_restraints 0
_refine_ls_restrained_S_all 1.065
_refine_ls_R_factor_all 0.0806
_refine_ls_R_factor_gt 0.0720
_refine_ls_shift/su_max 0.000
_refine_ls_shift/su_mean 0.000
_refine_ls_structure_factor_coef Fsqd
_refine_ls_weighting_details 'calc w=1/[\s^2^(Fo^2^)+(0.1325P)^2^+0.5761P] where P=(Fo^2^+2Fc^2^)/3'
_refine_ls_weighting_scheme calc
_refine_ls_wR_factor_gt 0.1911
_refine_ls_wR_factor_ref 0.2066
_reflns_number_gt 1984
_reflns_number_total 2408
_reflns_threshold_expression >2\s(I)
_cod_data_source_file c4nj00708e2.cif
_cod_data_source_block s97
_cod_depositor_comments 'Adding full bibliography for 7054240.cif.'
_cod_original_sg_symbol_H-M P21/c
_cod_database_code 7054240
_exptl_absorpt_correction_t_ave 0.2959

loop_
_symmetry_equiv_pos_as_xyz
'x, y, z'
'-x, y+1/2, -z+1/2'
'-x, -y, -z'
'x, -y-1/2, z-1/2'

loop_
_atom_site_label
_atom_site_type_symbol
_atom_site_fract_x
_atom_site_fract_y
_atom_site_fract_z
_atom_site_U_iso_or_equiv
_atom_site_adp_type
_atom_site_occupancy
_atom_site_symmetry_multiplicity
_atom_site_calc_flag
_atom_site_refinement_flags
S1 S 0.82046(11) 0.08847(9) -0.00776(8) 0.0811(4) Uani 1 1 d .
S2 S 0.69464(12) -0.04500(8) -0.06861(8) 0.0782(4) Uani 1 1 d .
S3 S 0.97005(17) 0.23891(13) -0.10009(14) 0.1171(5) Uani 1 1 d .
S4 S 0.38488(14) -0.09408(9) -0.19491(12) 0.0906(4) Uani 1 1 d .
O1 O 0.8069(4) 0.0795(2) -0.2244(2) 0.0856(8) Uani 1 1 d .
O2 O 0.4956(3) 0.10158(18) -0.1523(2) 0.0685(6) Uani 1 1 d .
C1 C 0.8657(4) 0.1342(3) -0.1266(3) 0.0729(9) Uani 1 1 d .
C2 C 0.5099(4) -0.0004(3) -0.1444(3) 0.0688(9) Uani 1 1 d .
C3 C 0.8360(6) 0.1075(4) -0.3326(4) 0.0912(13) Uani 1 1 d .
H3 H 0.8874 0.1760 -0.3211 0.109 Uiso 1 1 calc R
C4 C 0.3463(4) 0.1482(3) -0.2153(3) 0.0719(9) Uani 1 1 d .
H4 H 0.2709 0.1037 -0.2030 0.086 Uiso 1 1 calc R
C5 C 0.6890(7) 0.1147(6) -0.4317(5) 0.139(3) Uani 1 1 d .
H5A H 0.6410 0.0467 -0.4441 0.209 Uiso 1 1 calc R
H5B H 0.7016 0.1362 -0.5032 0.209 Uiso 1 1 calc R
H5C H 0.6289 0.1661 -0.4124 0.209 Uiso 1 1 calc R
C6 C 0.3180(6) 0.1528(4) -0.3462(4) 0.0979(13) Uani 1 1 d .
H6A H 0.3925 0.1962 -0.3576 0.147 Uiso 1 1 calc R
H6B H 0.2214 0.1829 -0.3893 0.147 Uiso 1 1 calc R
H6C H 0.3220 0.0824 -0.3751 0.147 Uiso 1 1 calc R
C7 C 0.9323(7) 0.0217(7) -0.3491(6) 0.139(2) Uani 1 1 d .
H7A H 0.8809 -0.0450 -0.3609 0.208 Uiso 1 1 calc R
H7B H 1.0230 0.0176 -0.2795 0.208 Uiso 1 1 calc R
H7C H 0.9550 0.0375 -0.4177 0.208 Uiso 1 1 calc R
C8 C 0.3505(6) 0.2544(3) -0.1607(4) 0.0910(12) Uani 1 1 d .
H8A H 0.3812 0.2469 -0.0758 0.137 Uiso 1 1 calc R
H8B H 0.2532 0.2858 -0.1933 0.137 Uiso 1 1 calc R
H8C H 0.4198 0.2992 -0.1776 0.137 Uiso 1 1 calc R

loop_
_atom_site_aniso_label
_atom_site_aniso_U_11
_atom_site_aniso_U_22
_atom_site_aniso_U_33
_atom_site_aniso_U_23
_atom_site_aniso_U_13
_atom_site_aniso_U_12
S1 0.0763(7) 0.1043(8) 0.0554(5) -0.0062(4) 0.0172(4) 0.0040(5)
S2 0.0911(7) 0.0780(7) 0.0695(6) 0.0124(4) 0.0355(5) 0.0129(5)
S3 0.1111(10) 0.1250(11) 0.1104(10) -0.0344(8) 0.0372(8) -0.0499(8)
S4 0.1023(9) 0.0758(7) 0.1059(8) -0.0104(5) 0.0538(7) -0.0162(5)
O1 0.109(2) 0.0884(17) 0.0645(15) -0.0141(13) 0.0393(15) -0.0276(15)
O2 0.0719(14) 0.0688(14) 0.0598(13) 0.0056(10) 0.0198(11) -0.0024(11)
C1 0.0612(19) 0.085(2) 0.066(2) -0.0057(17) 0.0169(15) 0.0022(16)
C2 0.080(2) 0.077(2) 0.0580(17) 0.0017(15) 0.0359(16) 0.0001(17)
C3 0.120(4) 0.092(3) 0.071(2) -0.006(2) 0.047(2) -0.027(3)
C4 0.067(2) 0.077(2) 0.069(2) 0.0089(17) 0.0242(16) -0.0003(16)
C5 0.143(5) 0.199(7) 0.079(3) 0.025(4) 0.047(3) 0.061(5)
C6 0.109(3) 0.105(3) 0.063(2) 0.007(2) 0.015(2) 0.007(3)
C7 0.104(4) 0.210(7) 0.124(5) 0.022(5) 0.068(4) 0.032(5)
C8 0.102(3) 0.083(3) 0.097(3) 0.003(2) 0.048(3) 0.007(2)

loop_
_atom_type_symbol
_atom_type_description
_atom_type_scat_dispersion_real
_atom_type_scat_dispersion_imag
_atom_type_scat_source
S S 0.3331 0.5567 'International Tables Vol C Tables 4.2.6.8 and 6.1.1.4'
O O 0.0492 0.0322 'International Tables Vol C Tables 4.2.6.8 and 6.1.1.4'
C C 0.0181 0.0091 'International Tables Vol C Tables 4.2.6.8 and 6.1.1.4'
H H 0.0000 0.0000 'International Tables Vol C Tables 4.2.6.8 and 6.1.1.4'

loop_
_exptl_crystal_face_index_h
_exptl_crystal_face_index_k
_exptl_crystal_face_index_l
_exptl_crystal_face_perp_dist
0 -1 1 0.1000
0 1 -1 0.1000
1 0 0 0.1400
-1 0 0 0.1400
0 1 1 0.1800
0 -1 -1 0.1800

loop_
_geom_angle_atom_site_label_1
_geom_angle_atom_site_label_2
_geom_angle_atom_site_label_3
_geom_angle
C1 S1 S2 106.12(13)
C2 S2 S1 105.98(13)
C1 O1 C3 120.9(3)
C2 O2 C4 119.3(3)
O1 C1 S3 129.4(3)
O1 C1 S1 114.5(3)
S3 C1 S1 116.1(2)
O2 C2 S4 130.3(3)
O2 C2 S2 114.4(3)
S4 C2 S2 115.3(2)
C5 C3 O1 106.3(4)
C5 C3 C7 113.4(5)
O1 C3 C7 106.9(4)
O2 C4 C6 107.8(3)
O2 C4 C8 105.9(3)
C6 C4 C8 113.5(4)

loop_
_geom_bond_atom_site_label_1
_geom_bond_atom_site_label_2
_geom_bond_distance
S1 C1 1.758(4)
S1 S2 2.0424(16)
S2 C2 1.767(4)
S3 C1 1.619(4)
S4 C2 1.635(4)
O1 C1 1.298(4)
O1 C3 1.488(5)
O2 C2 1.291(4)
O2 C4 1.478(4)
C3 C5 1.475(8)
C3 C7 1.493(8)
C4 C6 1.504(5)
C4 C8 1.487(6)

loop_
_geom_torsion_atom_site_label_1
_geom_torsion_atom_site_label_2
_geom_torsion_atom_site_label_3
_geom_torsion_atom_site_label_4
_geom_torsion
C1 S1 S2 C2 -84.97(18)
C3 O1 C1 S3 2.3(6)
C3 O1 C1 S1 -179.3(3)
S2 S1 C1 O1 3.0(3)
S2 S1 C1 S3 -178.44(18)
C4 O2 C2 S4 0.1(5)
C4 O2 C2 S2 179.2(2)
S1 S2 C2 O2 4.4(3)
S1 S2 C2 S4 -176.40(15)
C1 O1 C3 C5 -128.8(5)
C1 O1 C3 C7 109.8(5)
C2 O2 C4 C6 -85.7(4)
C2 O2 C4 C8 152.5(3)
